data_2006149
loop_
_publ_author_name
'I\,s\?ik, \,Samil'
'Ayg\"un, Muhittin'
'\,Sa\,smaz, Selami'
'Kendi, Engin'
'B\"uy\"ukg\"ung\"or, Orhan'
'Erd\"onmez, Ahmet'

_publ_contact_author
; '\,Samil  I\,s\?ik,'
Department of Physics
Faculty of art and science
Ondokuz May\?is University
TR-55139
Samsun
Turkey
;
_publ_section_title
;
 5-Allyl-3-methoxy-2-(<i>p</i>-tolylsulfonyloxy)azobenzene
;
_journal_issue 5
_journal_name_full 'Acta Crystallographica Section C'
_journal_page_first 593
_journal_page_last 594
_journal_paper_doi 10.1107/S0108270196011596
_journal_volume 53
_journal_year 1997
_chemical_formula_sum 'C23 H22 N2 O4 S'
_chemical_formula_weight 422.49
_chemical_name_systematic
;
 ?
;
_space_group_IT_number 2
_symmetry_cell_setting triclinic
_symmetry_space_group_name_Hall '-P 1'
_symmetry_space_group_name_H-M 'P -1'
_audit_creation_method SHELXL
_cell_angle_alpha 91.82(3)
_cell_angle_beta 96.53(3)
_cell_angle_gamma 105.41(3)
_cell_formula_units_Z 2
_cell_length_a 6.811(2)
_cell_length_b 11.079(2)
_cell_length_c 14.907(2)
_cell_measurement_reflns_used 25
_cell_measurement_temperature 293(2)
_cell_measurement_theta_max 28.17
_cell_measurement_theta_min 6.24
_cell_volume 1075.1(4)
_computing_cell_refinement 'CAD-4 Express (Enraf-Nonius, 1993)'
_computing_data_collection 'CAD-4 Express (Enraf-Nonius, 1993)'
_computing_data_reduction 'MolEN (Fair,1990)'
_computing_molecular_graphics ' ORTEPII (Johnson, 1976)'
_computing_publication_material 'SHELXL93 (Sheldrick,1993) '
_computing_structure_refinement 'SHELXL93 (Sheldrick, 1993)'
_computing_structure_solution 'SHELXS86 (Sheldrick, 1990)'
_diffrn_ambient_temperature 293(2)
_diffrn_measurement_device 'Enraf-Nonius CAD-4'
_diffrn_measurement_method '\w/\q scans'
_diffrn_radiation_monochromator graphite
_diffrn_radiation_source 'fine-focus sealed tube'
_diffrn_radiation_type MoK\a
_diffrn_radiation_wavelength 0.71069
_diffrn_reflns_av_R_equivalents 0.0000
_diffrn_reflns_av_sigmaI/netI 0.0262
_diffrn_reflns_limit_h_max 7
_diffrn_reflns_limit_h_min 0
_diffrn_reflns_limit_k_max 12
_diffrn_reflns_limit_k_min -12
_diffrn_reflns_limit_l_max 16
_diffrn_reflns_limit_l_min -16
_diffrn_reflns_number 2813
_diffrn_reflns_theta_max 24.03
_diffrn_reflns_theta_min 6.03
_diffrn_standards_decay_% 0
_diffrn_standards_interval_time 20
_diffrn_standards_number 3
_exptl_absorpt_coefficient_mu 0.182
_exptl_absorpt_correction_type none
_exptl_crystal_colour Brown-red
_exptl_crystal_density_diffrn 1.305
_exptl_crystal_density_meas 1.33
_exptl_crystal_density_method pycnometry
_exptl_crystal_description Prism
_exptl_crystal_F_000 444
_exptl_crystal_size_max 0.8
_exptl_crystal_size_mid 0.48
_exptl_crystal_size_min 0.32
_refine_diff_density_max 0.215
_refine_diff_density_min -0.176
_refine_ls_extinction_method none
_refine_ls_goodness_of_fit_all 1.063
_refine_ls_goodness_of_fit_obs 1.092
_refine_ls_hydrogen_treatment 'H atoms see text'
_refine_ls_matrix_type full
_refine_ls_number_parameters 307
_refine_ls_number_reflns 2813
_refine_ls_number_restraints 67
_refine_ls_restrained_S_all 1.054
_refine_ls_restrained_S_obs 1.081
_refine_ls_R_factor_all 0.0534
_refine_ls_R_factor_obs .0440
_refine_ls_shift/esd_max 0.001
_refine_ls_shift/esd_mean 0.000
_refine_ls_structure_factor_coef Fsqd
_refine_ls_weighting_details 'w=1/[\s^2^(Fo^2^)+(0.0651P)^2^+0.3922P] where P=(Fo^2^+2Fc^2^)/3'
_refine_ls_weighting_scheme calc
_refine_ls_wR_factor_all 0.1234
_refine_ls_wR_factor_obs .1170
_reflns_number_observed 2438
_reflns_number_total 2813
_reflns_observed_criterion >2sigma(I)
_cod_data_source_file sk1039.cif
_cod_data_source_block SS2
_cod_depositor_comments
;
The following automatic conversions were performed:
'_symmetry_cell_setting' value 'Triclinic' changed to 'triclinic'
according to '/home/saulius/struct/CIF-dictionaries/cif_core.dic'
dictionary named 'cif_core.dic' version 2.4.1 from
2010-06-29.

'_geom_bond_publ_flag' value 'YES' changed to 'yes' according
to '/home/saulius/struct/CIF-dictionaries/cif_core.dic' dictionary named
'cif_core.dic' version 2.4.1 from 2010-06-29 (10 times).

Automatic conversion script
Id: cif_fix_enum 1527 2010-12-29 10:47:43Z saulius 

The following automatic conversions were performed:

'_symmetry_cell_setting' value 'Triclinic' changed to 'triclinic'
according to /home/saulius/struct/CIF-dictionaries/cif_core.dic
dictionary named 'cif_core.dic' version 2.4.1 from
2010-06-29.

'_geom_bond_publ_flag' value 'YES' changed to 'yes'
according to /home/saulius/struct/CIF-dictionaries/cif_core.dic
dictionary named 'cif_core.dic' version 2.4.1 from 2010-06-29 (10
times).

Automatic conversion script
Id: cif_fix_values 1715 2011-07-08 13:25:40Z adriana 

The following automatic conversions were performed:

'_refine_ls_weighting_scheme' value 'calc
w=1/[\s^2^(Fo^2^)+(0.0651P)^2^+0.3922P] where P=(Fo^2^+2Fc^2^)/3' was
changed to 'calc'. New tag '_refine_ls_weighting_details' was
created. The value of the new tag was set to
'w=1/[\s^2^(Fo^2^)+(0.0651P)^2^+0.3922P] where P=(Fo^2^+2Fc^2^)/3'.

Automatic conversion script
Id: cif_fix_values 3143 2015-03-26 13:38:13Z robertas 
;
_cod_original_cell_volume 1075.2(4)
_cod_database_code 2006149

loop_
_symmetry_equiv_pos_as_xyz
'x, y, z'
'-x, -y, -z'

loop_
_atom_site_aniso_label
_atom_site_aniso_U_11
_atom_site_aniso_U_22
_atom_site_aniso_U_33
_atom_site_aniso_U_12
_atom_site_aniso_U_13
_atom_site_aniso_U_23
S1 .0501(4) .0421(4) .0714(5) .0128(3) .0183(3) -.0001(3)
O2 .0367(8) .0484(9) .0645(11) .0136(7) .0171(7) .0072(8)
O1 .0546(10) .0429(10) .0808(13) .0071(8) .0278(9) .0158(9)
O3 .0461(10) .0641(12) .0826(14) .0048(8) .0078(9) -.0088(10)
O4 .0871(14) .0489(11) .111(2) .0327(10) .0361(13) .0119(11)
N1 .0358(10) .0403(11) .0605(13) .0069(8) .0157(9) .0068(9)
N2 .0385(11) .0428(12) .0715(14) .0096(9) .0177(9) .0114(10)
C2 .0314(11) .0465(13) .0531(14) .0092(9) .0124(10) .0047(11)
C3 .0387(12) .0465(14) .0530(14) .0056(10) .0106(10) .0061(11)
C1 .0311(11) .0443(13) .0522(14) .0061(9) .0108(10) .0049(10)
C7 .064(2) .052(2) .075(2) -.0017(13) .0248(15) .0171(14)
C4 .0366(12) .058(2) .060(2) .0028(11) .0180(11) .0077(12)
C6 .0378(12) .0454(14) .060(2) .0104(10) .0124(11) .0009(11)
C5 .0342(12) .057(2) .059(2) .0074(10) .0157(10) .0008(12)
C8 .0457(15) .074(2) .095(2) .0129(14) .0337(15) -.002(2)
C9B .098(9) .065(6) .115(9) .027(5) .073(9) .006(7)
C9A .051(4) .117(7) .082(6) .021(5) .020(4) -.036(5)
C10B .078(8) .087(9) .106(8) .006(6) .027(7) -.025(8)
C10A .111(8) .089(5) .153(12) .014(5) .058(8) -.019(6)
C11 .0384(12) .0448(13) .0572(15) .0070(10) .0137(10) .0050(11)
C12 .0450(14) .0454(14) .084(2) .0108(11) .0258(13) .0114(13)
C13 .0476(15) .061(2) .097(2) .0081(13) .0323(15) .007(2)
C16 .054(2) .050(2) .078(2) .0159(12) .0190(13) .0167(13)
C15 .077(2) .046(2) .081(2) .0085(14) .028(2) .0160(14)
C14 .062(2) .058(2) .081(2) -.0059(14) .034(2) .0083(15)
C17 .0472(14) .0532(15) .058(2) .0172(11) .0150(11) -.0021(12)
C18 .050(2) .081(2) .071(2) .0264(14) .0162(13) .015(2)
C22 .056(2) .094(2) .072(2) .028(2) .0128(14) .021(2)
C21 .086(2) .111(3) .072(2) .037(2) .022(2) .039(2)
C19 .050(2) .094(2) .074(2) .019(2) .0213(14) .007(2)
C20 .072(2) .085(2) .061(2) .015(2) .030(2) .006(2)
C23 .113(3) .115(3) .085(3) .003(3) .052(3) .022(3)

loop_
_atom_site_label
_atom_site_fract_x
_atom_site_fract_y
_atom_site_fract_z
_atom_site_U_iso_or_equiv
_atom_site_thermal_displace_type
_atom_site_calc_flag
_atom_site_refinement_flags
_atom_site_occupancy
_atom_site_disorder_group
_atom_site_type_symbol
S1 .28093(10) .06326(6) .29168(5) .0537(3) Uani d . 1 . S
O2 .2519(2) -.01098(15) .19552(12) .0485(4) Uani d . 1 . O
O1 .5649(3) .1445(2) .13042(14) .0588(5) Uani d . 1 . O
O3 .4859(3) .0794(2) .33308(14) .0666(5) Uani d . 1 . O
O4 .2055(3) .1683(2) .2729(2) .0777(6) Uani d . 1 . O
N1 .2266(3) -.2588(2) .21007(14) .0453(5) Uani d . 1 . N
N2 .2399(3) -.3646(2) .2287(2) .0502(5) Uani d . 1 . N
C2 .4091(3) -.0586(2) .1669(2) .0433(6) Uani d . 1 . C
C3 .5659(3) .0228(2) .1288(2) .0468(6) Uani d . 1 . C
C1 .3973(3) -.1843(2) .1716(2) .0429(5) Uani d . 1 . C
C7 .7292(4) .2304(3) .0945(2) .0656(8) Uani d . 1 . C
H7A .7121(4) .3135(3) .0995(2) .089(10) Uiso calc R 1 . H
H7B .7281(4) .2061(3) .0320(2) .074(9) Uiso calc R 1 . H
H7C .8577(4) .2291(3) .1279(2) .062(8) Uiso calc R 1 . H
C4 .7054(4) -.0275(2) .0908(2) .0522(6) Uani d . 1 . C
H4 .8098(4) .0250(2) .0638(2) .065(8) Uiso calc R 1 . H
C6 .5408(3) -.2326(2) .1333(2) .0475(6) Uani d . 1 . C
H6 .5338(3) -.3174(2) .1357(2) .047(6) Uiso calc R 1 . H
C5 .6929(3) -.1545(2) .0920(2) .0501(6) Uani d . 1 . C
C8 .8442(4) -.2057(3) .0460(2) .0704(8) Uani d U 1 . C
H8A .8740(4) -.1595(3) -.0073(2) .084 Uiso calc R 1 1 H
H8B .9713(4) -.1888(3) .0868(2) .084 Uiso calc R 1 1 H
C9A .7702(14) -.3011(10) -.0208(9) .084(3) Uani d PDU .60(2) 2 C
H9A .7006(14) -.2848(10) -.0744(9) .100 Uiso calc PR .60(2) 2 H
C9B .781(3) -.3369(14) .0190(11) .087(5) Uani d PDU .40(2) 1 C
H9B .777(3) -.3913(14) .0654(11) .105 Uiso calc PR .40(2) 1 H
C10A .795(2) -.4192(10) -.0113(13) .117(4) Uani d PDU .60(2) 2 C
H10C .864(2) -.4373(10) .0418(13) .141 Uiso calc PR .60(2) 2 H
H10D .743(2) -.4810(10) -.0580(13) .141 Uiso calc PR .60(2) 2 H
C10B .729(2) -.3891(19) -.0626(10) .093(4) Uani d PDU .40(2) 1 C
H10A .731(2) -.3395(19) -.1119(10) .111 Uiso calc PR .40(2) 1 H
H10B .691(2) -.4761(19) -.0718(10) .111 Uiso calc PR .40(2) 1 H
C11 .0601(3) -.4412(2) .2605(2) .0470(6) Uani d . 1 . C
C12 -.1177(4) -.4037(2) .2651(2) .0568(7) Uani d . 1 . C
H12 -.1229(4) -.3238(2) .2498(2) .054(7) Uiso calc R 1 . H
C13 -.2860(4) -.4864(3) .2925(2) .0681(8) Uani d . 1 . C
H13 -.4059(4) -.4622(3) .2957(2) .078(9) Uiso calc R 1 . H
C16 .0676(4) -.5593(3) .2836(2) .0593(7) Uani d . 1 . C
H16 .1872(4) -.5840(3) .2808(2) .082(10) Uiso calc R 1 . H
C15 -.1028(5) -.6413(3) .3108(2) .0680(8) Uani d . 1 . C
H15 -.0986(5) -.7213(3) .3261(2) .072(9) Uiso calc R 1 . H
C14 -.2784(5) -.6040(3) .3151(2) .0694(8) Uani d . 1 . C
H14 -.3932(5) -.6591(3) .3335(2) .093(10) Uiso calc R 1 . H
C17 .1099(4) -.0400(2) .3514(2) .0514(6) Uani d . 1 . C
C18 -.0983(4) -.0518(3) .3337(2) .0651(8) Uani d . 1 . C
H18 -.1479(4) -.0047(3) .2906(2) .071(9) Uiso calc R 1 . H
C22 .1811(5) -.1096(3) .4157(2) .0719(8) Uani d . 1 . C
H22 .3210(5) -.1019(3) .4278(2) .093(11) Uiso calc R 1 . H
C21 .0450(5) -.1903(4) .4618(2) .0860(10) Uani d . 1 . C
H21 .0942(5) -.2365(4) .5057(2) .097(11) Uiso calc R 1 . H
C19 -.2303(4) -.1340(3) .3808(2) .0718(9) Uani d . 1 . C
H19 -.3703(4) -.1419(3) .3688(2) .086(10) Uiso calc R 1 . H
C20 -.1637(5) -.2045(3) .4447(2) .0721(8) Uani d . 1 . C
C23 -.3137(7) -.2969(5) .4946(3) .1060(10) Uani d . 1 . C
H23A -.2392(7) -.3376(5) .5367(3) .22(3) Uiso calc R 1 . H
H23B -.4061(7) -.3586(5) .4519(3) .26(4) Uiso calc R 1 . H
H23C -.3906(7) -.2528(5) .5268(3) .21(3) Uiso calc R 1 . H

loop_
_atom_type_symbol
_atom_type_description
_atom_type_scat_dispersion_real
_atom_type_scat_dispersion_imag
_atom_type_scat_source
C C 0.0033 0.0016 'International Tables Vol C Tables 4.2.6.8 and 6.1.1.4'
H H 0.0000 0.0000 'International Tables Vol C Tables 4.2.6.8 and 6.1.1.4'
N N 0.0061 0.0033 'International Tables Vol C Tables 4.2.6.8 and 6.1.1.4'
O O 0.0106 0.0060 'International Tables Vol C Tables 4.2.6.8 and 6.1.1.4'
S S 0.1246 0.1234 'International Tables Vol C Tables 4.2.6.8 and 6.1.1.4'

loop_
_geom_angle_atom_site_label_1
_geom_angle_atom_site_label_2
_geom_angle_atom_site_label_3
_geom_angle
_geom_angle_publ_flag
O4 S1 O3 120.76(13) yes
O4 S1 O2 104.13(12) yes
O3 S1 O2 108.69(11) yes
O4 S1 C17 109.02(12) yes
O3 S1 C17 109.82(13) yes
O2 S1 C17 102.83(11) yes
C2 O2 S1 121.30(15) ?
C3 O1 C7 117.2(2) ?
N2 N1 C1 114.7(2) yes
N1 N2 C11 113.8(2) yes
C1 C2 C3 121.8(2) no
C1 C2 O2 120.0(2) ?
C3 C2 O2 118.1(2) ?
O1 C3 C4 125.7(2) ?
O1 C3 C2 116.4(2) ?
C4 C3 C2 117.9(2) no
C2 C1 C6 119.2(2) no
C2 C1 N1 116.5(2) ?
C6 C1 N1 124.1(2) ?
O1 C7 H7A 109.47(15) ?
O1 C7 H7B 109.5(2) ?
H7A C7 H7B 109.5 ?
O1 C7 H7C 109.5(2) ?
H7A C7 H7C 109.5 ?
H7B C7 H7C 109.5 ?
C3 C4 C5 121.4(2) no
C3 C4 H4 119.28(14) ?
C5 C4 H4 119.28(13) ?
C5 C6 C1 120.0(2) no
C5 C6 H6 119.99(15) ?
C1 C6 H6 119.99(14) ?
C6 C5 C4 119.6(2) no
C6 C5 C8 121.0(2) ?
C4 C5 C8 119.3(2) ?
C9A C8 C5 119.0(4) ?
C9B C8 C5 116.4(6) ?
C9B C8 H8A 108.2(7) ?
C5 C8 H8A 108.2(2) ?
C9B C8 H8B 108.2(8) ?
C5 C8 H8B 108.2(2) ?
H8A C8 H8B 107.3 ?
C10B C9B C8 128.(2) no
C10B C9B H9B 116.1(15) ?
C8 C9B H9B 116.1(7) ?
C10A C9A C8 122.6(16) no
C10A C9A H9A 118.7(11) ?
C8 C9A H9A 118.7(6) ?
C9B C10B H10A 120.0(15) ?
C9B C10B H10B 120.0(15) ?
H10A C10B H10B 120.0 ?
C9A C10A H10C 120.0(11) ?
C9A C10A H10D 120.0(11) ?
H10C C10A H10D 120.0 ?
C16 C11 C12 120.3(2) no
C16 C11 N2 116.2(2) ?
C12 C11 N2 123.4(2) ?
C13 C12 C11 119.1(3) no
C13 C12 H12 120.5(2) ?
C11 C12 H12 120.46(14) ?
C14 C13 C12 120.5(3) no
C14 C13 H13 119.7(2) ?
C12 C13 H13 119.7(2) ?
C11 C16 C15 119.9(2) no
C11 C16 H16 120.07(14) ?
C15 C16 H16 120.1(2) ?
C14 C15 C16 119.7(3) no
C14 C15 H15 120.1(2) ?
C16 C15 H15 120.1(2) ?
C13 C14 C15 120.5(2) no
C13 C14 H14 119.7(2) ?
C15 C14 H14 119.7(2) ?
C22 C17 C18 119.9(3) no
C22 C17 S1 120.4(2) ?
C18 C17 S1 119.7(2) ?
C19 C18 C17 118.9(3) no
C19 C18 H18 120.6(2) ?
C17 C18 H18 120.6(2) ?
C21 C22 C17 119.7(3) no
C21 C22 H22 120.2(2) ?
C17 C22 H22 120.2(2) ?
C22 C21 C20 121.5(3) no
C22 C21 H21 119.3(2) ?
C20 C21 H21 119.3(2) ?
C20 C19 C18 122.4(3) no
C20 C19 H19 118.8(2) ?
C18 C19 H19 118.8(2) ?
C19 C20 C21 117.7(3) no
C19 C20 C23 121.3(3) ?
C21 C20 C23 121.0(4) ?
C20 C23 H23A 109.5(3) ?
C20 C23 H23B 109.5(2) ?
H23A C23 H23B 109.5 ?
C20 C23 H23C 109.5(2) ?
H23A C23 H23C 109.5 ?
H23B C23 H23C 109.5 ?

loop_
_geom_bond_atom_site_label_1
_geom_bond_atom_site_label_2
_geom_bond_site_symmetry_2
_geom_bond_distance
_geom_bond_publ_flag
S1 O4 . 1.415(2) yes
S1 O3 . 1.423(2) yes
S1 O2 . 1.595(2) yes
S1 C17 . 1.747(3) yes
O2 C2 . 1.413(3) yes
O1 C3 . 1.349(3) yes
O1 C7 . 1.431(3) yes
N1 N2 . 1.237(3) yes
N1 C1 . 1.426(3) yes
N2 C11 . 1.432(3) yes
C2 C1 . 1.378(3) no
C2 C3 . 1.391(3) no
C3 C4 . 1.385(3) no
C1 C6 . 1.398(3) no
C7 H7A . .96 ?
C7 H7B . .96 ?
C7 H7C . .96 ?
C4 C5 . 1.388(4) no
C4 H4 . .93 ?
C6 C5 . 1.380(3) no
C6 H6 . .93 ?
C5 C8 . 1.517(3) no
C8 C9A . 1.377(9) no
C8 C9B . 1.432(15) no
C8 H8A . .97 ?
C8 H8B . .97 ?
C9B C10B . 1.30(2) no
C9B H9B . .93 ?
C9A C10A . 1.37(2) no
C9A H9A . .93 ?
C10B H10A . .93 ?
C10B H10B . .93 ?
C10A H10C . .93 ?
C10A H10D . .93 ?
C11 C16 . 1.376(4) no
C11 C12 . 1.388(3) no
C12 C13 . 1.376(4) no
C12 H12 . .93 ?
C13 C14 . 1.369(4) no
C13 H13 . .93 ?
C16 C15 . 1.381(4) no
C16 H16 . .93 ?
C15 C14 . 1.372(4) no
C15 H15 . .93 ?
C14 H14 . .93 ?
C17 C22 . 1.373(4) no
C17 C18 . 1.383(4) no
C18 C19 . 1.371(4) no
C18 H18 . .93 ?
C22 C21 . 1.369(5) no
C22 H22 . .93 ?
C21 C20 . 1.380(4) no
C21 H21 . .93 ?
C19 C20 . 1.364(5) no
C19 H19 . .93 ?
C20 C23 . 1.520(5) no
C23 H23A . .96 ?
C23 H23B . .96 ?
C23 H23C . .96 ?

loop_
_geom_torsion_atom_site_label_1
_geom_torsion_atom_site_label_2
_geom_torsion_atom_site_label_3
_geom_torsion_atom_site_label_4
_geom_torsion
_geom_torsion_publ_flag
O4 S1 O2 C2 135.2(2) ?
O3 S1 O2 C2 5.2(2) ?
C17 S1 O2 C2 -111.1(2) yes
C1 N1 N2 C11 -175.4(2) yes
S1 O2 C2 C1 101.5(2) ?
S1 O2 C2 C3 -82.6(2) ?
C7 O1 C3 C4 -4.0(4) ?
C7 O1 C3 C2 177.8(2) ?
C1 C2 C3 O1 -178.1(2) ?
O2 C2 C3 O1 6.1(3) ?
C1 C2 C3 C4 3.6(4) ?
O2 C2 C3 C4 -172.2(2) ?
C3 C2 C1 C6 -3.2(4) ?
O2 C2 C1 C6 172.5(2) ?
C3 C2 C1 N1 -178.5(2) ?
O2 C2 C1 N1 -2.8(3) ?
N2 N1 C1 C2 -167.3(2) yes
N2 N1 C1 C6 17.7(3) yes
O1 C3 C4 C5 -179.5(2) ?
C2 C3 C4 C5 -1.4(4) ?
C2 C1 C6 C5 0.5(4) ?
N1 C1 C6 C5 175.4(2) ?
C1 C6 C5 C4 1.6(4) ?
C1 C6 C5 C8 -177.1(3) ?
C3 C4 C5 C6 -1.2(4) ?
C3 C4 C5 C8 177.5(3) ?
C6 C5 C8 C9A 55.7(8) ?
C4 C5 C8 C9A -123.0(7) ?
C6 C5 C8 C9B 21.8(10) ?
C4 C5 C8 C9B -156.9(9) ?
C9A C8 C9B C10B 5.8(10) ?
C5 C8 C9B C10B 108.6(16) ?
C9B C8 C9A C10A -20.9(14) ?
C5 C8 C9A C10A -114.3(8) ?
N1 N2 C11 C16 -179.1(2) yes
N1 N2 C11 C12 3.7(4) yes
C16 C11 C12 C13 -0.3(4) ?
N2 C11 C12 C13 176.8(3) ?
C11 C12 C13 C14 0.1(5) ?
C12 C11 C16 C15 0.4(4) ?
N2 C11 C16 C15 -176.9(3) ?
C11 C16 C15 C14 -0.3(5) ?
C12 C13 C14 C15 0.0(5) ?
C16 C15 C14 C13 0.1(5) ?
O4 S1 C17 C22 -146.3(3) ?
O3 S1 C17 C22 -12.0(3) ?
O2 S1 C17 C22 103.6(3) ?
O4 S1 C17 C18 33.7(3) ?
O3 S1 C17 C18 168.1(2) ?
O2 S1 C17 C18 -76.4(2) ?
C22 C17 C18 C19 -0.4(4) ?
S1 C17 C18 C19 179.5(2) ?
C18 C17 C22 C21 0.1(5) ?
S1 C17 C22 C21 -179.9(3) ?
C17 C22 C21 C20 0.6(6) ?
C17 C18 C19 C20 0.1(5) ?
C18 C19 C20 C21 0.5(5) ?
C18 C19 C20 C23 -178.8(3) ?
C22 C21 C20 C19 -0.9(6) ?
C22 C21 C20 C23 178.4(4) ?
